data_4118906
loop_
_publ_author_name
'Mahiuddin Baidya'
'Kimberly A. Griffin'
'Hisashi Yamamoto'

_publ_section_title
;
 Catalytic Enantioselective O-Nitrosocarbonyl Aldol Reaction of
 \b-Dicarbonyl Compounds
;
_journal_name_full 'Journal of the American Chemical Society'
_journal_page_first 18566
_journal_page_last 18569
_journal_paper_doi 10.1021/ja309311z
_journal_volume 134
_journal_year 2012
_chemical_formula_sum 'C19 H20 O3 S'
_chemical_formula_weight 328.41
_chemical_name_systematic
; 
 ? 
;
_space_group_IT_number 4
_symmetry_cell_setting monoclinic
_symmetry_space_group_name_Hall 'P 2yb'
_symmetry_space_group_name_H-M 'P 1 21 1'
_atom_sites_solution_hydrogens geom
_atom_sites_solution_primary direct
_atom_sites_solution_secondary difmap
_audit_creation_method SHELXL-97
_cell_angle_alpha 90.00
_cell_angle_beta 103.610(6)
_cell_angle_gamma 90.00
_cell_formula_units_Z 2
_cell_length_a 10.085(3)
_cell_length_b 5.6029(18)
_cell_length_c 14.674(5)
_cell_measurement_temperature 100(2)
_cell_volume 805.9(4)
_computing_structure_refinement 'SHELXL-97 (Sheldrick, 2008)'
_computing_structure_solution 'SHELXS-97 (Sheldrick, 2008)'
_diffrn_ambient_temperature 100(2)
_diffrn_measured_fraction_theta_full 0.997
_diffrn_measured_fraction_theta_max 0.997
_diffrn_radiation_monochromator graphite
_diffrn_radiation_source 'fine-focus sealed tube'
_diffrn_radiation_type MoK\a
_diffrn_radiation_wavelength 0.71073
_diffrn_reflns_av_R_equivalents 0.0786
_diffrn_reflns_av_sigmaI/netI 0.1552
_diffrn_reflns_limit_h_max 11
_diffrn_reflns_limit_h_min -11
_diffrn_reflns_limit_k_max 6
_diffrn_reflns_limit_k_min -6
_diffrn_reflns_limit_l_max 17
_diffrn_reflns_limit_l_min -17
_diffrn_reflns_number 7891
_diffrn_reflns_theta_full 25.09
_diffrn_reflns_theta_max 25.09
_diffrn_reflns_theta_min 2.08
_exptl_absorpt_coefficient_mu 0.214
_exptl_absorpt_correction_T_max 0.9915
_exptl_absorpt_correction_T_min 0.9271
_exptl_crystal_density_diffrn 1.353
_exptl_crystal_F_000 348
_exptl_crystal_size_max 0.36
_exptl_crystal_size_mid 0.12
_exptl_crystal_size_min 0.04
_refine_diff_density_max 0.433
_refine_diff_density_min -0.207
_refine_diff_density_rms 0.055
_refine_ls_abs_structure_details 'Flack H D (1983), Acta Cryst. A39, 876-881'
_refine_ls_abs_structure_Flack -0.20(14)
_refine_ls_extinction_method none
_refine_ls_goodness_of_fit_ref 0.806
_refine_ls_hydrogen_treatment mixed
_refine_ls_matrix_type full
_refine_ls_number_parameters 212
_refine_ls_number_reflns 2851
_refine_ls_number_restraints 1
_refine_ls_restrained_S_all 0.806
_refine_ls_R_factor_all 0.0933
_refine_ls_R_factor_gt 0.0580
_refine_ls_shift/su_max 0.098
_refine_ls_shift/su_mean 0.011
_refine_ls_structure_factor_coef Fsqd
_refine_ls_weighting_details 'calc w=1/[\s^2^(Fo^2^)+(0.0284P)^2^+0.0000P] where P=(Fo^2^+2Fc^2^)/3'
_refine_ls_weighting_scheme calc
_refine_ls_wR_factor_gt 0.0932
_refine_ls_wR_factor_ref 0.1023
_reflns_number_gt 1759
_reflns_number_total 2851
_reflns_threshold_expression >2sigma(I)
_cod_data_source_file ja309311z_si_002.cif
_cod_data_source_block baid42s
_cod_original_cell_volume 805.8(5)
_cod_database_code 4118906

loop_
_symmetry_equiv_pos_as_xyz
'x, y, z'
'-x, y+1/2, -z'

loop_
_atom_site_label
_atom_site_type_symbol
_atom_site_fract_x
_atom_site_fract_y
_atom_site_fract_z
_atom_site_U_iso_or_equiv
_atom_site_adp_type
_atom_site_occupancy
_atom_site_symmetry_multiplicity
_atom_site_calc_flag
_atom_site_refinement_flags
C1 C 1.2412(5) 0.5067(9) 0.4107(3) 0.0282(12) Uani 1 1 d .
C2 C 1.2135(4) 0.4582(9) 0.4970(3) 0.0272(13) Uani 1 1 d .
C3 C 1.2763(5) 0.5970(9) 0.5724(3) 0.0310(13) Uani 1 1 d .
H3 H 1.2599 0.5665 0.6325 0.037 Uiso 1 1 calc R
C4 C 1.3630(4) 0.7798(10) 0.5614(3) 0.0300(12) Uani 1 1 d .
H4 H 1.4074 0.8724 0.6140 0.036 Uiso 1 1 calc R
C5 C 1.3848(4) 0.8274(10) 0.4750(3) 0.0311(12) Uani 1 1 d .
H5 H 1.4411 0.9588 0.4679 0.037 Uiso 1 1 calc R
C6 C 1.3275(4) 0.6905(8) 0.3974(3) 0.0283(13) Uani 1 1 d .
C7 C 1.1146(4) 0.2643(10) 0.5100(3) 0.0355(14) Uani 1 1 d .
H7A H 1.0988 0.2751 0.5733 0.053 Uiso 1 1 calc R
H7B H 1.1533 0.1076 0.5016 0.053 Uiso 1 1 calc R
H7C H 1.0280 0.2848 0.4636 0.053 Uiso 1 1 calc R
C8 C 1.3595(4) 0.7436(9) 0.3058(3) 0.0323(14) Uani 1 1 d .
H8A H 1.2818 0.8251 0.2650 0.048 Uiso 1 1 calc R
H8B H 1.3777 0.5942 0.2762 0.048 Uiso 1 1 calc R
H8C H 1.4402 0.8466 0.3158 0.048 Uiso 1 1 calc R
C9 C 1.0517(5) 0.4926(10) 0.2450(3) 0.0265(12) Uani 1 1 d .
C10 C 0.9587(5) 0.3511(8) 0.1638(3) 0.0250(12) Uani 1 1 d .
C11 C 0.9243(5) 0.5042(9) 0.0759(3) 0.0341(13) Uani 1 1 d .
H11A H 1.0079 0.5389 0.0553 0.051 Uiso 1 1 calc R
H11B H 0.8828 0.6540 0.0896 0.051 Uiso 1 1 calc R
H11C H 0.8601 0.4184 0.0262 0.051 Uiso 1 1 calc R
C12 C 0.8309(5) 0.2839(11) 0.1943(3) 0.0278(11) Uani 1 1 d .
C13 C 0.7447(4) 0.4748(9) 0.2225(3) 0.0288(13) Uani 1 1 d .
H13A H 0.7840 0.6323 0.2131 0.035 Uiso 1 1 calc R
H13B H 0.7484 0.4579 0.2902 0.035 Uiso 1 1 calc R
C14 C 0.5966(5) 0.4695(10) 0.1686(3) 0.0275(13) Uani 1 1 d .
C15 C 0.5126(4) 0.2799(10) 0.1767(3) 0.0297(12) Uani 1 1 d .
H15 H 0.5470 0.1505 0.2172 0.036 Uiso 1 1 calc R
C16 C 0.3776(5) 0.2781(10) 0.1256(3) 0.0340(13) Uani 1 1 d .
H16 H 0.3196 0.1476 0.1307 0.041 Uiso 1 1 calc R
C17 C 0.3290(5) 0.4669(10) 0.0679(3) 0.0343(14) Uani 1 1 d .
H17 H 0.2366 0.4667 0.0333 0.041 Uiso 1 1 calc R
C18 C 0.4115(5) 0.6563(9) 0.0590(3) 0.0320(13) Uani 1 1 d .
H18 H 0.3772 0.7848 0.0180 0.038 Uiso 1 1 calc R
C19 C 0.5453(5) 0.6573(9) 0.1107(3) 0.0286(13) Uani 1 1 d .
H19 H 0.6024 0.7894 0.1062 0.034 Uiso 1 1 calc R
O1 O 1.0357(3) 0.7022(6) 0.2575(2) 0.0335(9) Uani 1 1 d .
O2 O 1.0266(3) 0.1446(6) 0.1454(2) 0.0329(9) Uani 1 1 d .
H2 H 0.9922 0.0246 0.1653 0.049 Uiso 1 1 calc R
O3 O 0.8003(3) 0.0772(6) 0.1969(2) 0.0371(10) Uani 1 1 d .
S1 S 1.17330(12) 0.3081(2) 0.31696(8) 0.0312(3) Uani 1 1 d .

loop_
_atom_site_aniso_label
_atom_site_aniso_U_11
_atom_site_aniso_U_22
_atom_site_aniso_U_33
_atom_site_aniso_U_23
_atom_site_aniso_U_13
_atom_site_aniso_U_12
C1 0.025(3) 0.030(3) 0.024(3) -0.001(3) -0.004(2) 0.003(2)
C2 0.020(3) 0.028(3) 0.031(3) 0.002(3) 0.002(2) 0.007(3)
C3 0.031(3) 0.039(4) 0.022(3) 0.003(3) 0.003(2) 0.007(3)
C4 0.029(3) 0.026(3) 0.032(3) -0.001(3) 0.000(2) 0.003(3)
C5 0.028(3) 0.030(3) 0.035(3) -0.001(3) 0.008(2) -0.001(3)
C6 0.026(3) 0.029(3) 0.028(3) -0.001(3) 0.003(2) 0.007(3)
C7 0.030(3) 0.039(4) 0.035(3) 0.001(3) 0.004(2) 0.001(3)
C8 0.024(3) 0.035(4) 0.036(3) 0.000(3) 0.003(2) 0.001(2)
C9 0.020(3) 0.029(3) 0.028(3) -0.002(3) -0.001(2) 0.005(3)
C10 0.026(3) 0.019(3) 0.028(3) -0.001(2) 0.001(2) -0.001(2)
C11 0.029(3) 0.038(3) 0.028(3) -0.001(3) -0.008(2) -0.001(3)
C12 0.026(3) 0.028(3) 0.022(3) 0.002(3) -0.009(2) -0.003(3)
C13 0.030(3) 0.026(3) 0.028(3) 0.001(3) 0.002(2) -0.010(3)
C14 0.025(3) 0.036(3) 0.021(3) 0.001(3) 0.005(2) -0.004(3)
C15 0.031(3) 0.028(3) 0.031(3) 0.004(3) 0.007(2) 0.008(3)
C16 0.033(3) 0.034(3) 0.034(3) -0.003(3) 0.005(2) -0.007(3)
C17 0.028(3) 0.039(4) 0.033(3) -0.001(3) 0.000(3) 0.006(3)
C18 0.031(3) 0.034(3) 0.027(3) 0.005(3) -0.002(2) 0.003(3)
C19 0.027(3) 0.028(3) 0.028(3) -0.004(3) 0.001(2) -0.007(3)
O1 0.029(2) 0.027(2) 0.038(2) -0.0047(17) -0.0067(17) 0.0047(17)
O2 0.034(2) 0.028(2) 0.034(2) -0.0044(19) 0.0011(16) -0.0005(18)
O3 0.028(2) 0.027(2) 0.050(2) -0.0017(19) -0.0020(18) 0.0007(19)
S1 0.0288(7) 0.0271(8) 0.0308(7) -0.0031(7) -0.0069(6) 0.0023(8)

loop_
_atom_type_symbol
_atom_type_description
_atom_type_scat_dispersion_real
_atom_type_scat_dispersion_imag
_atom_type_scat_source
C C 0.0033 0.0016 'International Tables Vol C Tables 4.2.6.8 and 6.1.1.4'
H H 0.0000 0.0000 'International Tables Vol C Tables 4.2.6.8 and 6.1.1.4'
O O 0.0106 0.0060 'International Tables Vol C Tables 4.2.6.8 and 6.1.1.4'
S S 0.1246 0.1234 'International Tables Vol C Tables 4.2.6.8 and 6.1.1.4'

loop_
_geom_angle_atom_site_label_1
_geom_angle_atom_site_label_2
_geom_angle_atom_site_label_3
_geom_angle
C6 C1 C2 122.7(4)
C6 C1 S1 119.7(4)
C2 C1 S1 117.4(4)
C1 C2 C3 118.0(5)
C1 C2 C7 122.4(5)
C3 C2 C7 119.7(4)
C4 C3 C2 120.6(5)
C5 C4 C3 119.9(5)
C4 C5 C6 122.0(5)
C5 C6 C1 116.7(4)
C5 C6 C8 119.8(4)
C1 C6 C8 123.5(4)
O1 C9 C10 122.5(4)
O1 C9 S1 125.6(4)
C10 C9 S1 111.9(3)
O2 C10 C12 109.9(4)
O2 C10 C11 109.1(4)
C12 C10 C11 110.7(4)
O2 C10 C9 109.6(4)
C12 C10 C9 107.7(4)
C11 C10 C9 109.9(4)
O3 C12 C13 120.7(5)
O3 C12 C10 119.6(5)
C13 C12 C10 119.7(5)
C12 C13 C14 114.0(4)
C19 C14 C15 119.5(4)
C19 C14 C13 119.3(5)
C15 C14 C13 121.3(5)
C14 C15 C16 120.1(5)
C17 C16 C15 119.3(5)
C16 C17 C18 121.2(5)
C17 C18 C19 119.1(5)
C14 C19 C18 120.8(5)
C9 S1 C1 100.6(2)

loop_
_geom_bond_atom_site_label_1
_geom_bond_atom_site_label_2
_geom_bond_distance
C1 C6 1.391(6)
C1 C2 1.387(6)
C1 S1 1.777(5)
C2 C3 1.379(6)
C2 C7 1.517(6)
C3 C4 1.380(7)
C4 C5 1.364(5)
C5 C6 1.382(6)
C6 C8 1.484(6)
C9 O1 1.206(5)
C9 C10 1.550(6)
C9 S1 1.755(5)
C10 O2 1.402(5)
C10 C12 1.509(6)
C10 C11 1.519(6)
C12 O3 1.201(6)
C12 C13 1.497(7)
C13 C14 1.517(6)
C14 C19 1.375(6)
C14 C15 1.382(7)
C15 C16 1.391(5)
C16 C17 1.372(7)
C17 C18 1.373(6)
C18 C19 1.384(6)

loop_
_geom_torsion_atom_site_label_1
_geom_torsion_atom_site_label_2
_geom_torsion_atom_site_label_3
_geom_torsion_atom_site_label_4
_geom_torsion
C6 C1 C2 C3 -1.0(7)
S1 C1 C2 C3 173.8(3)
C6 C1 C2 C7 177.3(4)
S1 C1 C2 C7 -7.8(6)
C1 C2 C3 C4 0.7(7)
C7 C2 C3 C4 -177.8(4)
C2 C3 C4 C5 1.3(7)
C3 C4 C5 C6 -3.1(7)
C4 C5 C6 C1 2.7(7)
C4 C5 C6 C8 -177.3(4)
C2 C1 C6 C5 -0.6(7)
S1 C1 C6 C5 -175.3(3)
C2 C1 C6 C8 179.4(5)
S1 C1 C6 C8 4.6(6)
O1 C9 C10 O2 159.0(5)
S1 C9 C10 O2 -24.0(5)
O1 C9 C10 C12 -81.5(6)
S1 C9 C10 C12 95.6(4)
O1 C9 C10 C11 39.1(7)
S1 C9 C10 C11 -143.8(3)
O2 C10 C12 O3 -2.2(6)
C11 C10 C12 O3 118.4(5)
C9 C10 C12 O3 -121.5(5)
O2 C10 C12 C13 177.0(4)
C11 C10 C12 C13 -62.4(5)
C9 C10 C12 C13 57.6(5)
O3 C12 C13 C14 -56.0(6)
C10 C12 C13 C14 124.8(4)
C12 C13 C14 C19 -114.9(5)
C12 C13 C14 C15 65.1(6)
C19 C14 C15 C16 0.8(7)
C13 C14 C15 C16 -179.2(4)
C14 C15 C16 C17 -0.4(7)
C15 C16 C17 C18 0.6(7)
C16 C17 C18 C19 -1.1(7)
C15 C14 C19 C18 -1.4(7)
C13 C14 C19 C18 178.7(4)
C17 C18 C19 C14 1.5(7)
O1 C9 S1 C1 6.2(5)
C10 C9 S1 C1 -170.8(3)
C6 C1 S1 C9 -73.6(4)
C2 C1 S1 C9 111.3(4)
